data_1008697
loop_
_publ_author_name
'Bordet, P'
'McHale, A'
'Santoro, A'
'Roth, R S'

_publ_section_title
;
Powder neutron diffraction study of Zr Ti O4, Zr5 Ti7 O24 and Fe Nb2 O6
;
_journal_coden_ASTM JSSCBI
_journal_name_full 'Journal of Solid State Chemistry'
_journal_page_first 30
_journal_page_last 46
_journal_paper_doi 10.1016/0022-4596(86)90119-2
_journal_volume 64
_journal_year 1986
_chemical_formula_structural '(Zr4.76 Ti7.24) O24'
_chemical_formula_sum 'O24 Ti7.24 Zr4.76'
_chemical_name_systematic 'Zirconium titanium oxide (5/7/24)'
_space_group_IT_number 60
_symmetry_cell_setting orthorhombic
_symmetry_Int_Tables_number 60
_symmetry_space_group_name_Hall '-P 2n 2ab'
_symmetry_space_group_name_H-M 'P b c n'
_cell_angle_alpha 90
_cell_angle_beta 90
_cell_angle_gamma 90
_cell_formula_units_Z 1
_cell_length_a 14.3574(6)
_cell_length_b 5.3247(3)
_cell_length_c 5.0200(2)
_cell_volume 383.8
_refine_ls_R_factor_all 0.0989
_cod_database_code 1008697

loop_
_symmetry_equiv_pos_as_xyz
x,y,z
1/2-x,1/2-y,1/2+z
1/2+x,1/2-y,-z
-x,y,1/2-z
-x,-y,-z
1/2+x,1/2+y,1/2-z
1/2-x,1/2+y,z
x,-y,1/2+z

loop_
_atom_site_label
_atom_site_type_symbol
_atom_site_symmetry_multiplicity
_atom_site_Wyckoff_symbol
_atom_site_fract_x
_atom_site_fract_y
_atom_site_fract_z
_atom_site_occupancy
_atom_site_attached_hydrogens
_atom_site_calc_flag
Zr1 Zr4+ 4 c 0. 0.2629(8) 0.25 0.968(3) 0 d
Ti1 Ti4+ 4 c 0. 0.2629(8) 0.25 0.032(3) 0 d
Zr2 Zr4+ 8 d 0.3324(5) 0.3335(14) 0.1798(14) 0.111(5) 0 d
Ti2 Ti4+ 8 d 0.3324(5) 0.3335(14) 0.1798(14) 0.889(5) 0 d
O1 O2- 8 d 0.0873(2) 0.0668(7) -0.0234(5) 1. 0 d
O2 O2- 8 d 0.4194(2) 0.0824(6) 0.0599(5) 1. 0 d
O3 O2- 8 d 0.7600(2) 0.1226(6) 0.1402(6) 1. 0 d

loop_
_atom_type_symbol
_atom_type_oxidation_number
Zr4+ 4.000
Ti4+ 4.000
O2- -2.000
